data_4507646
loop_
_publ_author_name
'Patra, Ranjan'
'Titi, Hatem M.'
'Goldberg, Israel'

_publ_section_title
;
 Crystal Engineering of Molecular Networks: Tailoring Hydrogen-Bonding
 Self-Assembly of Tin-Tetrapyridylporphyrins with Multidentate Carboxylic
 Acids As Axial Ligands
;
_journal_issue 3
_journal_name_full 'Crystal Growth &amp; Design'
_journal_page_first 1342
_journal_paper_doi 10.1021/cg400007y
_journal_volume 13
_journal_year 2013
_chemical_formula_moiety 'C58 H34 N8 O12 Sn, 4(C2 H6 O S)'
_chemical_formula_sum 'C66 H58 N8 O16 S4 Sn'
_chemical_formula_weight 1466.13
_chemical_name_systematic
; 
 ? 
;
_space_group_IT_number 2
_symmetry_cell_setting triclinic
_symmetry_space_group_name_Hall '-P 1'
_symmetry_space_group_name_H-M 'P -1'
_atom_sites_solution_hydrogens geom
_atom_sites_solution_primary direct
_atom_sites_solution_secondary difmap
_audit_creation_method SHELXL-97
_cell_angle_alpha 102.8828(11)
_cell_angle_beta 94.2657(12)
_cell_angle_gamma 91.9333(16)
_cell_formula_units_Z 1
_cell_length_a 9.7550(2)
_cell_length_b 11.6924(3)
_cell_length_c 14.9150(4)
_cell_measurement_reflns_used 5715
_cell_measurement_temperature 110(2)
_cell_measurement_theta_max 26.02
_cell_measurement_theta_min 2.10
_cell_volume 1651.56(7)
_computing_cell_refinement Denzo
_computing_data_collection 'Collect, Nonius B.V.'
_computing_data_reduction 'Denzo & Scalepack'
_computing_structure_refinement 'SHELXL-97 (Sheldrick, 1997)'
_computing_structure_solution SIR-97
_diffrn_ambient_temperature 110(2)
_diffrn_detector_area_resol_mean 12.8
_diffrn_measured_fraction_theta_full 0.985
_diffrn_measured_fraction_theta_max 0.985
_diffrn_measurement_device_type 'Nonius KappaCCD'
_diffrn_measurement_method '1 deg. \f & \w scans'
_diffrn_radiation_monochromator graphite
_diffrn_radiation_source 'fine-focus sealed tube'
_diffrn_radiation_type MoK\a
_diffrn_radiation_wavelength 0.71073
_diffrn_reflns_av_R_equivalents 0.0800
_diffrn_reflns_av_sigmaI/netI 0.0882
_diffrn_reflns_limit_h_max 12
_diffrn_reflns_limit_h_min 0
_diffrn_reflns_limit_k_max 14
_diffrn_reflns_limit_k_min -14
_diffrn_reflns_limit_l_max 18
_diffrn_reflns_limit_l_min -18
_diffrn_reflns_number 14935
_diffrn_reflns_theta_full 25.97
_diffrn_reflns_theta_max 25.97
_diffrn_reflns_theta_min 1.79
_diffrn_standards_number 0
_exptl_absorpt_coefficient_mu 0.588
_exptl_absorpt_correction_T_max 0.9435
_exptl_absorpt_correction_T_min 0.8669
_exptl_absorpt_correction_type multi-scan
_exptl_absorpt_process_details 'Blessing, 1995'
_exptl_crystal_colour red
_exptl_crystal_density_diffrn 1.474
_exptl_crystal_density_method 'not measured'
_exptl_crystal_description plate
_exptl_crystal_F_000 752
_exptl_crystal_size_max 0.25
_exptl_crystal_size_mid 0.25
_exptl_crystal_size_min 0.10
_refine_diff_density_max 0.892
_refine_diff_density_min -0.966
_refine_diff_density_rms 0.103
_refine_ls_extinction_method none
_refine_ls_goodness_of_fit_ref 1.029
_refine_ls_hydrogen_treatment constr
_refine_ls_matrix_type full
_refine_ls_number_parameters 434
_refine_ls_number_reflns 6375
_refine_ls_number_restraints 0
_refine_ls_restrained_S_all 1.029
_refine_ls_R_factor_all 0.0787
_refine_ls_R_factor_gt 0.0561
_refine_ls_shift/su_max 0.001
_refine_ls_shift/su_mean 0.000
_refine_ls_structure_factor_coef Fsqd
_refine_ls_weighting_details 'calc w=1/[\s^2^(Fo^2^)+(0.0646P)^2^+0.3098P] where P=(Fo^2^+2Fc^2^)/3'
_refine_ls_weighting_scheme calc
_refine_ls_wR_factor_gt 0.1188
_refine_ls_wR_factor_ref 0.1299
_reflns_number_gt 4985
_reflns_number_total 6375
_reflns_threshold_expression >2sigma(I)
_cod_data_source_file cg400007y_si_001.cif
_cod_data_source_block 2
_cod_database_code 4507646

loop_
_symmetry_equiv_pos_as_xyz
'x, y, z'
'-x, -y, -z'

loop_
_atom_site_label
_atom_site_type_symbol
_atom_site_fract_x
_atom_site_fract_y
_atom_site_fract_z
_atom_site_U_iso_or_equiv
_atom_site_adp_type
_atom_site_occupancy
_atom_site_symmetry_multiplicity
_atom_site_calc_flag
_atom_site_refinement_flags
Sn1 Sn 0.0000 0.5000 0.5000 0.01630(13) Uani 1 2 d S
C2 C 0.2050(4) 0.3823(3) 0.6153(3) 0.0169(8) Uani 1 1 d .
C3 C 0.2325(4) 0.3646(3) 0.7069(3) 0.0177(8) Uani 1 1 d .
H3 H 0.3091 0.3267 0.7280 0.021 Uiso 1 1 calc R
C4 C 0.1308(4) 0.4112(3) 0.7580(3) 0.0176(8) Uani 1 1 d .
H4 H 0.1224 0.4111 0.8210 0.021 Uiso 1 1 calc R
C5 C -0.0374(4) 0.5389(3) 0.3004(2) 0.0154(8) Uani 1 1 d .
C6 C 0.0828(4) 0.4814(3) 0.2751(3) 0.0165(8) Uani 1 1 d .
C7 C 0.1732(4) 0.4304(3) 0.3306(3) 0.0161(8) Uani 1 1 d .
C8 C 0.2937(4) 0.3696(4) 0.3036(3) 0.0226(9) Uani 1 1 d .
H8 H 0.3274 0.3571 0.2442 0.027 Uiso 1 1 calc R
C9 C 0.3519(4) 0.3326(4) 0.3771(3) 0.0237(9) Uani 1 1 d .
H9 H 0.4330 0.2900 0.3786 0.028 Uiso 1 1 calc R
C10 C 0.2673(4) 0.3704(3) 0.4529(3) 0.0168(8) Uani 1 1 d .
C11 C 0.2869(4) 0.3478(3) 0.5415(3) 0.0171(8) Uani 1 1 d .
N12 N -0.0856(3) 0.5585(3) 0.3875(2) 0.0147(7) Uani 1 1 d .
N13 N 0.1611(3) 0.4306(3) 0.4226(2) 0.0167(7) Uani 1 1 d .
C14 C 0.1173(4) 0.4769(3) 0.1777(3) 0.0174(8) Uani 1 1 d .
C15 C 0.1592(4) 0.5793(4) 0.1532(3) 0.0228(9) Uani 1 1 d .
H15 H 0.1664 0.6523 0.1971 0.027 Uiso 1 1 calc R
C16 C 0.1906(5) 0.5731(4) 0.0632(3) 0.0298(10) Uani 1 1 d .
H16 H 0.2195 0.6438 0.0472 0.036 Uiso 1 1 calc R
N17 N 0.1828(4) 0.4742(3) -0.0026(2) 0.0280(8) Uani 1 1 d .
C18 C 0.1416(4) 0.3762(4) 0.0227(3) 0.0265(10) Uani 1 1 d .
H18 H 0.1345 0.3048 -0.0230 0.032 Uiso 1 1 calc R
C19 C 0.1087(4) 0.3719(3) 0.1107(3) 0.0210(9) Uani 1 1 d .
H19 H 0.0813 0.2997 0.1249 0.025 Uiso 1 1 calc R
C20 C 0.4075(4) 0.2776(3) 0.5599(3) 0.0189(8) Uani 1 1 d .
C21 C 0.5423(4) 0.3214(4) 0.5648(3) 0.0228(9) Uani 1 1 d .
H21 H 0.5619 0.3982 0.5562 0.027 Uiso 1 1 calc R
C22 C 0.6487(4) 0.2509(4) 0.5824(3) 0.0259(10) Uani 1 1 d .
H22 H 0.7410 0.2812 0.5856 0.031 Uiso 1 1 calc R
N23 N 0.6265(3) 0.1426(3) 0.5951(2) 0.0254(8) Uani 1 1 d .
C24 C 0.4954(4) 0.1007(4) 0.5918(3) 0.0258(9) Uani 1 1 d .
H24 H 0.4789 0.0242 0.6019 0.031 Uiso 1 1 calc R
C25 C 0.3840(4) 0.1645(3) 0.5742(3) 0.0225(9) Uani 1 1 d .
H25 H 0.2928 0.1321 0.5718 0.027 Uiso 1 1 calc R
O26 O 0.0971(3) 0.6663(2) 0.54078(18) 0.0198(6) Uani 1 1 d .
O27 O 0.2966(3) 0.6507(2) 0.6220(2) 0.0250(6) Uani 1 1 d .
C28 C 0.1999(4) 0.7070(3) 0.6010(3) 0.0187(8) Uani 1 1 d .
C29 C 0.1917(4) 0.8355(3) 0.6457(3) 0.0199(8) Uani 1 1 d .
C30 C 0.0753(4) 0.8949(3) 0.6271(3) 0.0206(9) Uani 1 1 d .
H30 H 0.0030 0.8556 0.5839 0.025 Uiso 1 1 calc R
C31 C 0.0648(4) 1.0119(4) 0.6720(3) 0.0238(9) Uani 1 1 d .
C32 C 0.1693(4) 1.0690(3) 0.7358(3) 0.0232(9) Uani 1 1 d .
H32 H 0.1613 1.1485 0.7667 0.028 Uiso 1 1 calc R
C33 C 0.2855(4) 1.0107(4) 0.7549(3) 0.0232(9) Uani 1 1 d .
C34 C 0.2968(4) 0.8933(4) 0.7090(3) 0.0224(9) Uani 1 1 d .
H34 H 0.3766 0.8532 0.7214 0.027 Uiso 1 1 calc R
C35 C -0.0600(4) 1.0778(4) 0.6554(3) 0.0274(10) Uani 1 1 d .
O36 O -0.1596(3) 1.0126(3) 0.6002(2) 0.0340(8) Uani 1 1 d .
H36 H -0.2415 1.0582 0.6015 0.041 Uiso 1 1 d R
O37 O -0.0693(3) 1.1808(3) 0.6908(3) 0.0422(9) Uani 1 1 d .
C38 C 0.3992(5) 1.0683(4) 0.8242(3) 0.0312(10) Uani 1 1 d .
O39 O 0.3796(3) 1.1793(3) 0.8615(2) 0.0377(8) Uani 1 1 d .
H39 H 0.4470 1.2010 0.9160 0.045 Uiso 1 1 d R
O40 O 0.4996(4) 1.0177(3) 0.8440(3) 0.0623(12) Uani 1 1 d .
S41 S -0.15915(16) 0.95139(13) 0.86901(11) 0.0529(4) Uani 1 1 d .
O42 O -0.0199(4) 0.9015(3) 0.8810(3) 0.0527(10) Uani 1 1 d .
C43 C -0.1361(7) 1.1059(5) 0.9018(5) 0.0622(17) Uani 1 1 d .
H43A H -0.0881 1.1288 0.9637 0.093 Uiso 1 1 calc R
H43B H -0.2261 1.1407 0.9021 0.093 Uiso 1 1 calc R
H43C H -0.0813 1.1339 0.8578 0.093 Uiso 1 1 calc R
C44 C -0.2476(6) 0.9385(5) 0.9674(4) 0.0546(15) Uani 1 1 d .
H44A H -0.2684 0.8553 0.9653 0.082 Uiso 1 1 calc R
H44B H -0.3335 0.9795 0.9669 0.082 Uiso 1 1 calc R
H44C H -0.1893 0.9736 1.0238 0.082 Uiso 1 1 calc R
S45 S -0.44121(16) 1.29672(15) 1.09718(10) 0.0617(5) Uani 1 1 d .
O46 O -0.4331(4) 1.2683(4) 0.9941(2) 0.0663(13) Uani 1 1 d .
C47 C -0.4657(5) 1.4503(6) 1.1283(4) 0.0580(17) Uani 1 1 d .
H47A H -0.3947 1.4927 1.1033 0.087 Uiso 1 1 calc R
H47B H -0.4589 1.4766 1.1957 0.087 Uiso 1 1 calc R
H47C H -0.5568 1.4662 1.1029 0.087 Uiso 1 1 calc R
C48 C -0.2700(6) 1.2998(5) 1.1439(4) 0.0539(15) Uani 1 1 d .
H48A H -0.2364 1.2203 1.1298 0.081 Uiso 1 1 calc R
H48B H -0.2656 1.3292 1.2110 0.081 Uiso 1 1 calc R
H48C H -0.2125 1.3516 1.1171 0.081 Uiso 1 1 calc R

loop_
_atom_site_aniso_label
_atom_site_aniso_U_11
_atom_site_aniso_U_22
_atom_site_aniso_U_33
_atom_site_aniso_U_23
_atom_site_aniso_U_13
_atom_site_aniso_U_12
Sn1 0.0154(2) 0.0179(2) 0.0148(2) 0.00092(15) 0.00219(15) 0.00518(15)
C2 0.0162(19) 0.0146(19) 0.021(2) 0.0046(16) 0.0033(17) 0.0035(15)
C3 0.0186(19) 0.0151(19) 0.020(2) 0.0056(16) -0.0019(16) 0.0061(16)
C4 0.022(2) 0.0181(19) 0.0120(18) 0.0029(15) -0.0003(16) 0.0027(16)
C5 0.020(2) 0.0141(18) 0.0124(18) 0.0039(15) 0.0016(16) 0.0000(16)
C6 0.020(2) 0.0149(18) 0.0138(19) -0.0004(15) 0.0064(16) 0.0023(16)
C7 0.0143(18) 0.020(2) 0.0146(19) 0.0041(15) 0.0022(16) 0.0039(16)
C8 0.019(2) 0.032(2) 0.017(2) 0.0042(17) 0.0070(17) 0.0103(18)
C9 0.026(2) 0.030(2) 0.016(2) 0.0033(17) 0.0067(18) 0.0131(18)
C10 0.0130(18) 0.0184(19) 0.019(2) 0.0033(16) 0.0010(16) 0.0067(15)
C11 0.0157(19) 0.019(2) 0.017(2) 0.0039(16) -0.0015(16) 0.0022(16)
N12 0.0166(16) 0.0140(15) 0.0136(16) 0.0022(12) 0.0035(13) 0.0058(13)
N13 0.0192(17) 0.0170(16) 0.0132(16) 0.0015(13) -0.0007(14) 0.0076(13)
C14 0.0119(18) 0.022(2) 0.019(2) 0.0060(16) 0.0005(16) 0.0067(16)
C15 0.027(2) 0.022(2) 0.020(2) 0.0039(17) 0.0053(18) 0.0055(18)
C16 0.035(3) 0.028(2) 0.029(2) 0.0096(19) 0.008(2) 0.006(2)
N17 0.031(2) 0.036(2) 0.0182(18) 0.0062(16) 0.0068(16) 0.0108(17)
C18 0.027(2) 0.031(2) 0.018(2) -0.0011(18) 0.0028(18) 0.0097(19)
C19 0.025(2) 0.020(2) 0.019(2) 0.0055(16) 0.0037(17) 0.0048(17)
C20 0.023(2) 0.023(2) 0.0106(19) 0.0028(16) 0.0030(16) 0.0091(17)
C21 0.021(2) 0.023(2) 0.025(2) 0.0066(17) 0.0049(18) 0.0039(17)
C22 0.018(2) 0.032(2) 0.030(2) 0.0090(19) 0.0074(19) 0.0057(18)
N23 0.0239(19) 0.0279(19) 0.0241(19) 0.0039(15) 0.0019(16) 0.0111(15)
C24 0.030(2) 0.019(2) 0.030(2) 0.0074(18) 0.0037(19) 0.0086(18)
C25 0.017(2) 0.026(2) 0.024(2) 0.0029(17) 0.0035(17) 0.0064(17)
O26 0.0224(14) 0.0179(14) 0.0179(14) 0.0019(11) -0.0005(12) 0.0019(12)
O27 0.0213(15) 0.0237(15) 0.0294(16) 0.0042(13) 0.0004(13) 0.0079(12)
C28 0.0156(19) 0.024(2) 0.018(2) 0.0064(17) 0.0054(17) 0.0014(17)
C29 0.020(2) 0.019(2) 0.020(2) 0.0029(16) 0.0020(17) 0.0045(16)
C30 0.018(2) 0.019(2) 0.023(2) 0.0017(17) 0.0006(17) -0.0002(16)
C31 0.024(2) 0.025(2) 0.023(2) 0.0049(18) 0.0039(18) 0.0070(18)
C32 0.028(2) 0.016(2) 0.024(2) 0.0005(17) 0.0031(18) 0.0006(17)
C33 0.021(2) 0.025(2) 0.024(2) 0.0050(17) 0.0013(18) 0.0028(17)
C34 0.017(2) 0.027(2) 0.022(2) 0.0046(17) 0.0012(17) 0.0022(17)
C35 0.025(2) 0.021(2) 0.033(2) -0.0008(18) -0.0028(19) 0.0039(18)
O36 0.0233(16) 0.0252(16) 0.047(2) -0.0031(14) -0.0095(15) 0.0104(13)
O37 0.0324(18) 0.0224(17) 0.064(2) -0.0041(16) -0.0104(17) 0.0074(14)
C38 0.031(2) 0.024(2) 0.034(3) 0.0001(19) -0.005(2) 0.0000(19)
O39 0.0381(19) 0.0281(17) 0.0381(19) -0.0056(14) -0.0113(15) -0.0037(14)
O40 0.045(2) 0.043(2) 0.080(3) -0.013(2) -0.039(2) 0.0101(18)
S41 0.0620(9) 0.0442(8) 0.0540(9) 0.0128(7) 0.0059(8) 0.0111(7)
O42 0.050(2) 0.038(2) 0.072(3) 0.0122(19) 0.017(2) 0.0088(17)
C43 0.079(5) 0.047(3) 0.066(4) 0.018(3) 0.016(4) 0.008(3)
C44 0.042(3) 0.060(4) 0.066(4) 0.024(3) 0.003(3) 0.003(3)
S45 0.0576(9) 0.0779(11) 0.0359(8) -0.0134(7) 0.0156(7) -0.0430(8)
O46 0.049(2) 0.100(3) 0.033(2) -0.016(2) 0.0021(18) -0.032(2)
C47 0.028(3) 0.092(5) 0.046(3) 0.000(3) 0.002(3) -0.013(3)
C48 0.089(5) 0.044(3) 0.027(3) 0.010(2) -0.003(3) -0.011(3)

loop_
_atom_type_symbol
_atom_type_description
_atom_type_scat_dispersion_real
_atom_type_scat_dispersion_imag
_atom_type_scat_source
C C 0.0033 0.0016 'International Tables Vol C Tables 4.2.6.8 and 6.1.1.4'
H H 0.0000 0.0000 'International Tables Vol C Tables 4.2.6.8 and 6.1.1.4'
N N 0.0061 0.0033 'International Tables Vol C Tables 4.2.6.8 and 6.1.1.4'
O O 0.0106 0.0060 'International Tables Vol C Tables 4.2.6.8 and 6.1.1.4'
S S 0.1246 0.1234 'International Tables Vol C Tables 4.2.6.8 and 6.1.1.4'
Sn Sn -0.6537 1.4246 'International Tables Vol C Tables 4.2.6.8 and 6.1.1.4'

loop_
_geom_angle_atom_site_label_1
_geom_angle_atom_site_label_2
_geom_angle_atom_site_label_3
_geom_angle
_geom_angle_site_symmetry_1
_geom_angle_site_symmetry_3
O26 Sn1 O26 180.0 . 2_566
O26 Sn1 N12 94.54(11) . 2_566
O26 Sn1 N12 85.45(11) 2_566 2_566
O26 Sn1 N12 85.45(11) . .
O26 Sn1 N12 94.55(11) 2_566 .
N12 Sn1 N12 180.0 2_566 .
O26 Sn1 N13 86.73(11) . 2_566
O26 Sn1 N13 93.27(11) 2_566 2_566
N12 Sn1 N13 89.88(11) 2_566 2_566
N12 Sn1 N13 90.12(11) . 2_566
O26 Sn1 N13 93.27(11) . .
O26 Sn1 N13 86.73(11) 2_566 .
N12 Sn1 N13 90.13(11) 2_566 .
N12 Sn1 N13 89.88(11) . .
N13 Sn1 N13 180.00(14) 2_566 .
N12 C2 C11 125.7(4) 2_566 .
N12 C2 C3 108.3(3) 2_566 .
C11 C2 C3 126.0(3) . .
C4 C3 C2 108.2(3) . .
C4 C3 H3 125.9 . .
C2 C3 H3 125.9 . .
C3 C4 C5 107.6(3) . 2_566
C3 C4 H4 126.2 . .
C5 C4 H4 126.2 2_566 .
N12 C5 C6 125.4(3) . .
N12 C5 C4 108.1(3) . 2_566
C6 C5 C4 126.6(3) . 2_566
C7 C6 C5 127.2(3) . .
C7 C6 C14 117.6(3) . .
C5 C6 C14 115.3(3) . .
N13 C7 C6 125.5(3) . .
N13 C7 C8 107.7(3) . .
C6 C7 C8 126.8(3) . .
C9 C8 C7 108.6(3) . .
C9 C8 H8 125.7 . .
C7 C8 H8 125.7 . .
C8 C9 C10 107.2(3) . .
C8 C9 H9 126.4 . .
C10 C9 H9 126.4 . .
N13 C10 C11 125.4(3) . .
N13 C10 C9 108.1(3) . .
C11 C10 C9 126.5(4) . .
C2 C11 C10 127.3(4) . .
C2 C11 C20 115.6(3) . .
C10 C11 C20 117.0(3) . .
C2 N12 C5 107.9(3) 2_566 .
C2 N12 Sn1 125.9(2) 2_566 .
C5 N12 Sn1 126.2(2) . .
C10 N13 C7 108.5(3) . .
C10 N13 Sn1 125.6(2) . .
C7 N13 Sn1 125.7(2) . .
C15 C14 C19 118.5(4) . .
C15 C14 C6 119.7(3) . .
C19 C14 C6 121.9(3) . .
C16 C15 C14 118.7(4) . .
C16 C15 H15 120.7 . .
C14 C15 H15 120.7 . .
N17 C16 C15 124.3(4) . .
N17 C16 H16 117.8 . .
C15 C16 H16 117.8 . .
C16 N17 C18 116.0(4) . .
N17 C18 C19 124.6(4) . .
N17 C18 H18 117.7 . .
C19 C18 H18 117.7 . .
C18 C19 C14 117.9(4) . .
C18 C19 H19 121.0 . .
C14 C19 H19 121.0 . .
C21 C20 C25 118.4(4) . .
C21 C20 C11 122.3(4) . .
C25 C20 C11 119.3(4) . .
C20 C21 C22 118.9(4) . .
C20 C21 H21 120.6 . .
C22 C21 H21 120.6 . .
N23 C22 C21 122.8(4) . .
N23 C22 H22 118.6 . .
C21 C22 H22 118.6 . .
C22 N23 C24 118.4(4) . .
N23 C24 C25 122.6(4) . .
N23 C24 H24 118.7 . .
C25 C24 H24 118.7 . .
C24 C25 C20 119.0(4) . .
C24 C25 H25 120.5 . .
C20 C25 H25 120.5 . .
C28 O26 Sn1 131.3(2) . .
O27 C28 O26 125.8(4) . .
O27 C28 C29 121.1(4) . .
O26 C28 C29 113.1(3) . .
C34 C29 C30 119.7(3) . .
C34 C29 C28 120.1(4) . .
C30 C29 C28 120.1(4) . .
C29 C30 C31 120.1(4) . .
C29 C30 H30 120.0 . .
C31 C30 H30 120.0 . .
C32 C31 C30 120.1(4) . .
C32 C31 C35 118.3(3) . .
C30 C31 C35 121.5(4) . .
C31 C32 C33 120.4(4) . .
C31 C32 H32 119.8 . .
C33 C32 H32 119.8 . .
C32 C33 C34 119.6(4) . .
C32 C33 C38 122.0(4) . .
C34 C33 C38 118.4(4) . .
C29 C34 C33 120.2(4) . .
C29 C34 H34 119.9 . .
C33 C34 H34 119.9 . .
O37 C35 O36 123.4(4) . .
O37 C35 C31 122.7(4) . .
O36 C35 C31 113.8(3) . .
C35 O36 H36 108.3 . .
O40 C38 O39 123.6(4) . .
O40 C38 C33 123.0(4) . .
O39 C38 C33 113.4(4) . .
C38 O39 H39 105.5 . .
O42 S41 C43 107.4(3) . .
O42 S41 C44 106.6(3) . .
C43 S41 C44 94.8(3) . .
S41 C43 H43A 109.5 . .
S41 C43 H43B 109.5 . .
H43A C43 H43B 109.5 . .
S41 C43 H43C 109.5 . .
H43A C43 H43C 109.5 . .
H43B C43 H43C 109.5 . .
S41 C44 H44A 109.5 . .
S41 C44 H44B 109.5 . .
H44A C44 H44B 109.5 . .
S41 C44 H44C 109.5 . .
H44A C44 H44C 109.5 . .
H44B C44 H44C 109.5 . .
O46 S45 C48 104.9(2) . .
O46 S45 C47 105.5(3) . .
C48 S45 C47 98.1(3) . .
S45 C47 H47A 109.5 . .
S45 C47 H47B 109.5 . .
H47A C47 H47B 109.5 . .
S45 C47 H47C 109.5 . .
H47A C47 H47C 109.5 . .
H47B C47 H47C 109.5 . .
S45 C48 H48A 109.5 . .
S45 C48 H48B 109.5 . .
H48A C48 H48B 109.5 . .
S45 C48 H48C 109.5 . .
H48A C48 H48C 109.5 . .
H48B C48 H48C 109.5 . .

loop_
_geom_bond_atom_site_label_1
_geom_bond_atom_site_label_2
_geom_bond_distance
_geom_bond_site_symmetry_2
Sn1 O26 2.076(3) .
Sn1 O26 2.076(3) 2_566
Sn1 N12 2.079(3) 2_566
Sn1 N12 2.079(3) .
Sn1 N13 2.098(3) 2_566
Sn1 N13 2.098(3) .
C2 N12 1.377(5) 2_566
C2 C11 1.403(5) .
C2 C3 1.434(5) .
C3 C4 1.351(5) .
C3 H3 0.9500 .
C4 C5 1.440(5) 2_566
C4 H4 0.9500 .
C5 N12 1.387(4) .
C5 C6 1.405(5) .
C5 C4 1.440(5) 2_566
C6 C7 1.402(5) .
C6 C14 1.504(5) .
C7 N13 1.385(5) .
C7 C8 1.432(5) .
C8 C9 1.360(6) .
C8 H8 0.9500 .
C9 C10 1.446(5) .
C9 H9 0.9500 .
C10 N13 1.377(5) .
C10 C11 1.406(5) .
C11 C20 1.500(5) .
N12 C2 1.377(5) 2_566
C14 C15 1.385(6) .
C14 C19 1.396(5) .
C15 C16 1.385(6) .
C15 H15 0.9500 .
C16 N17 1.335(5) .
C16 H16 0.9500 .
N17 C18 1.342(6) .
C18 C19 1.386(5) .
C18 H18 0.9500 .
C19 H19 0.9500 .
C20 C21 1.386(6) .
C20 C25 1.400(6) .
C21 C22 1.393(6) .
C21 H21 0.9500 .
C22 N23 1.335(5) .
C22 H22 0.9500 .
N23 C24 1.347(5) .
C24 C25 1.380(6) .
C24 H24 0.9500 .
C25 H25 0.9500 .
O26 C28 1.297(5) .
O27 C28 1.229(5) .
C28 C29 1.509(5) .
C29 C34 1.388(6) .
C29 C30 1.393(5) .
C30 C31 1.393(5) .
C30 H30 0.9500 .
C31 C32 1.385(6) .
C31 C35 1.497(6) .
C32 C33 1.386(6) .
C32 H32 0.9500 .
C33 C34 1.403(6) .
C33 C38 1.490(6) .
C34 H34 0.9500 .
C35 O37 1.212(5) .
C35 O36 1.324(5) .
O36 H36 0.9741 .
C38 O40 1.213(6) .
C38 O39 1.319(5) .
O39 H39 0.9867 .
S41 O42 1.510(4) .
S41 C43 1.765(6) .
S41 C44 1.788(6) .
C43 H43A 0.9800 .
C43 H43B 0.9800 .
C43 H43C 0.9800 .
C44 H44A 0.9800 .
C44 H44B 0.9800 .
C44 H44C 0.9800 .
S45 O46 1.507(4) .
S45 C48 1.757(6) .
S45 C47 1.781(7) .
C47 H47A 0.9800 .
C47 H47B 0.9800 .
C47 H47C 0.9800 .
C48 H48A 0.9800 .
C48 H48B 0.9800 .
C48 H48C 0.9800 .

loop_
_geom_hbond_atom_site_label_D
_geom_hbond_atom_site_label_H
_geom_hbond_atom_site_label_A
_geom_hbond_distance_DH
_geom_hbond_distance_HA
_geom_hbond_distance_DA
_geom_hbond_angle_DHA
_geom_hbond_site_symmetry_A
O36 H36 N23 0.97 1.66 2.629(4) 174 1_465
O39 H39 O46 0.99 1.63 2.598(5) 164 1_655
